data_1505465
loop_
_publ_author_name
'Henry, Christopher E.'
'Kwon, Ohyun'

_publ_section_title
;
 Phosphine-catalyzed synthesis of highly functionalized coumarins.
;
_journal_issue 16
_journal_name_full 'Organic letters'
_journal_page_first 3069
_journal_page_last 3072
_journal_paper_doi 10.1021/ol071181d
_journal_volume 9
_journal_year 2007
_chemical_formula_moiety 'C15 H14 Br N O4'
_chemical_formula_sum 'C15 H14 Br N O4'
_chemical_formula_weight 352.18
_chemical_name_systematic
; 
 ? 
;
_space_group_IT_number 14
_symmetry_cell_setting monoclinic
_symmetry_space_group_name_Hall '-P 2ybc'
_symmetry_space_group_name_H-M 'P 1 21/c 1'
_atom_sites_solution_hydrogens geom
_atom_sites_solution_primary direct
_atom_sites_solution_secondary difmap
_audit_creation_method SHELXL-97
_cell_angle_alpha 90.00
_cell_angle_beta 97.524(2)
_cell_angle_gamma 90.00
_cell_formula_units_Z 4
_cell_length_a 10.4432(14)
_cell_length_b 10.3372(14)
_cell_length_c 13.1172(17)
_cell_measurement_reflns_used 3778
_cell_measurement_temperature 298(2)
_cell_measurement_theta_max 25.26
_cell_measurement_theta_min 2.52
_cell_volume 1403.9(3)
_computing_cell_refinement 'Bruker SMART'
_computing_data_collection 'Bruker SMART'
_computing_data_reduction 'Bruker SAINT'
_computing_molecular_graphics 'Bruker SHELXTL'
_computing_publication_material 'Bruker SHELXTL'
_computing_structure_refinement 'SHELXL-97 (Sheldrick, 1997)'
_computing_structure_solution 'SHELXS-97 (Sheldrick, 1990)'
_diffrn_ambient_temperature 298(2)
_diffrn_measured_fraction_theta_full 0.997
_diffrn_measured_fraction_theta_max 0.997
_diffrn_measurement_device_type 'CCD area detector'
_diffrn_measurement_method 'phi and omega scans'
_diffrn_radiation_monochromator graphite
_diffrn_radiation_source 'fine-focus sealed tube'
_diffrn_radiation_type MoK\a
_diffrn_radiation_wavelength 0.71073
_diffrn_reflns_av_R_equivalents 0.0334
_diffrn_reflns_av_sigmaI/netI 0.0288
_diffrn_reflns_limit_h_max 12
_diffrn_reflns_limit_h_min -13
_diffrn_reflns_limit_k_max 12
_diffrn_reflns_limit_k_min 0
_diffrn_reflns_limit_l_max 16
_diffrn_reflns_limit_l_min 0
_diffrn_reflns_number 11486
_diffrn_reflns_theta_full 26.45
_diffrn_reflns_theta_max 26.45
_diffrn_reflns_theta_min 1.97
_exptl_absorpt_coefficient_mu 2.944
_exptl_absorpt_correction_T_max 0.745
_exptl_absorpt_correction_T_min 0.521
_exptl_absorpt_correction_type multi-scan
_exptl_absorpt_process_details 'Sadabs (Bruker)'
_exptl_crystal_colour colorless
_exptl_crystal_density_diffrn 1.666
_exptl_crystal_density_method 'not measured'
_exptl_crystal_description prism
_exptl_crystal_F_000 712
_exptl_crystal_size_max 0.60
_exptl_crystal_size_mid 0.20
_exptl_crystal_size_min 0.10
_refine_diff_density_max 0.322
_refine_diff_density_min -0.299
_refine_diff_density_rms 0.051
_refine_ls_extinction_method none
_refine_ls_goodness_of_fit_ref 1.008
_refine_ls_hydrogen_treatment constr
_refine_ls_matrix_type full
_refine_ls_number_parameters 191
_refine_ls_number_reflns 2888
_refine_ls_number_restraints 0
_refine_ls_restrained_S_all 1.008
_refine_ls_R_factor_all 0.0515
_refine_ls_R_factor_gt 0.0301
_refine_ls_shift/su_max 0.001
_refine_ls_shift/su_mean 0.000
_refine_ls_structure_factor_coef Fsqd
_refine_ls_weighting_details 'calc w=1/[\s^2^(Fo^2^)+(0.0357P)^2^+0.6209P] where P=(Fo^2^+2Fc^2^)/3'
_refine_ls_weighting_scheme calc
_refine_ls_wR_factor_gt 0.0697
_refine_ls_wR_factor_ref 0.0778
_reflns_number_gt 2136
_reflns_number_total 2888
_reflns_threshold_expression >2sigma(I)
_cod_data_source_file ol071181d-file004.cif
_cod_data_source_block kw405sm
_cod_depositor_comments
;
The following automatic conversions were performed:

'_symmetry_cell_setting' value 'Monoclinic' changed to 'monoclinic'
according to /home/saulius/struct/CIF-dictionaries/cif_core.dic
dictionary named 'cif_core.dic' version 2.4.1 from 2010-06-29.

Automatic conversion script
Id: cif_fix_values 1715 2011-07-08 13:25:40Z adriana 
;
_cod_original_sg_symbol_H-M 'P 21/c'
_cod_database_code 1505465

loop_
_symmetry_equiv_pos_as_xyz
'x, y, z'
'-x, y+1/2, -z+1/2'
'-x, -y, -z'
'x, -y-1/2, z-1/2'

loop_
_atom_site_label
_atom_site_type_symbol
_atom_site_fract_x
_atom_site_fract_y
_atom_site_fract_z
_atom_site_U_iso_or_equiv
_atom_site_adp_type
_atom_site_occupancy
_atom_site_symmetry_multiplicity
_atom_site_calc_flag
_atom_site_refinement_flags
Br Br 0.47798(3) -0.20607(3) -0.23508(2) 0.05776(12) Uani 1 1 d .
O1 O 0.35913(16) -0.08102(15) -0.04770(12) 0.0406(4) Uani 1 1 d .
O2 O 0.17814(15) -0.04913(15) 0.02477(12) 0.0391(4) Uani 1 1 d .
O3 O -0.0166(2) 0.19107(19) 0.21258(16) 0.0611(5) Uani 1 1 d .
O4 O 0.06196(16) 0.36447(16) 0.14579(13) 0.0458(4) Uani 1 1 d .
N1 N 0.31393(18) -0.00654(18) 0.02894(14) 0.0356(4) Uani 1 1 d .
C1 C 0.1441(3) 0.5566(3) 0.0840(2) 0.0479(6) Uani 1 1 d .
H1 H 0.0872 0.6031 0.1189 0.058 Uiso 1 1 calc R
C2 C 0.2280(3) 0.6194(2) 0.0285(2) 0.0545(7) Uani 1 1 d .
H2 H 0.2281 0.7093 0.0257 0.065 Uiso 1 1 calc R
C3 C 0.3124(3) 0.5499(3) -0.0231(2) 0.0524(7) Uani 1 1 d .
H3 H 0.3695 0.5934 -0.0598 0.063 Uiso 1 1 calc R
C4 C 0.3127(3) 0.4170(2) -0.02070(19) 0.0437(6) Uani 1 1 d .
H4 H 0.3698 0.3716 -0.0562 0.052 Uiso 1 1 calc R
C5 C 0.2285(2) 0.3490(2) 0.03420(17) 0.0350(5) Uani 1 1 d .
C6 C 0.1459(2) 0.4229(2) 0.08693(18) 0.0382(6) Uani 1 1 d .
C7 C 0.0563(2) 0.2330(2) 0.15672(19) 0.0417(6) Uani 1 1 d .
C8 C 0.1386(2) 0.1543(2) 0.10000(17) 0.0345(5) Uani 1 1 d .
C9 C 0.2209(2) 0.2095(2) 0.04182(17) 0.0330(5) Uani 1 1 d .
C10 C 0.3062(2) 0.1252(2) -0.01481(17) 0.0335(5) Uani 1 1 d .
H10 H 0.3932 0.1625 -0.0067 0.040 Uiso 1 1 calc R
C11 C 0.2608(2) 0.1067(2) -0.13022(17) 0.0377(5) Uani 1 1 d .
H11A H 0.1676 0.1125 -0.1453 0.045 Uiso 1 1 calc R
H11B H 0.2999 0.1699 -0.1712 0.045 Uiso 1 1 calc R
C12 C 0.3085(2) -0.0304(2) -0.14910(18) 0.0373(5) Uani 1 1 d .
H12 H 0.2371 -0.0842 -0.1810 0.045 Uiso 1 1 calc R
C13 C 0.4183(2) -0.0314(2) -0.21337(19) 0.0403(6) Uani 1 1 d .
H13A H 0.4894 0.0195 -0.1792 0.048 Uiso 1 1 calc R
H13B H 0.3899 0.0085 -0.2794 0.048 Uiso 1 1 calc R
C14 C 0.1273(2) 0.0099(2) 0.11012(18) 0.0393(6) Uani 1 1 d .
H14 H 0.0351 -0.0109 0.1035 0.047 Uiso 1 1 calc R
C15 C 0.1884(3) -0.0413(3) 0.2128(2) 0.0525(7) Uani 1 1 d .
H15A H 0.2779 -0.0171 0.2239 0.079 Uiso 1 1 calc R
H15B H 0.1813 -0.1339 0.2135 0.079 Uiso 1 1 calc R
H15C H 0.1448 -0.0055 0.2664 0.079 Uiso 1 1 calc R

loop_
_atom_site_aniso_label
_atom_site_aniso_U_11
_atom_site_aniso_U_22
_atom_site_aniso_U_33
_atom_site_aniso_U_23
_atom_site_aniso_U_13
_atom_site_aniso_U_12
Br 0.0647(2) 0.04478(16) 0.0680(2) -0.01151(13) 0.02440(15) 0.00800(13)
O1 0.0506(10) 0.0333(9) 0.0407(10) 0.0031(7) 0.0172(8) 0.0086(7)
O2 0.0423(10) 0.0326(8) 0.0452(10) -0.0008(7) 0.0156(7) -0.0072(7)
O3 0.0631(12) 0.0605(13) 0.0685(13) 0.0032(10) 0.0418(10) 0.0008(10)
O4 0.0520(11) 0.0420(10) 0.0475(10) -0.0017(8) 0.0220(8) 0.0068(8)
N1 0.0371(11) 0.0325(10) 0.0395(11) 0.0013(9) 0.0137(9) 0.0020(8)
C1 0.0560(17) 0.0407(14) 0.0463(15) -0.0066(12) 0.0039(13) 0.0097(12)
C2 0.081(2) 0.0269(12) 0.0541(17) 0.0009(12) 0.0028(15) -0.0002(13)
C3 0.0703(19) 0.0383(14) 0.0501(16) 0.0038(12) 0.0132(14) -0.0124(13)
C4 0.0534(16) 0.0350(13) 0.0456(15) 0.0010(11) 0.0170(12) -0.0028(11)
C5 0.0406(13) 0.0320(11) 0.0327(12) 0.0013(10) 0.0061(10) -0.0009(10)
C6 0.0414(14) 0.0364(13) 0.0365(13) -0.0011(10) 0.0043(11) 0.0034(10)
C7 0.0430(15) 0.0443(15) 0.0399(14) 0.0001(11) 0.0128(11) 0.0007(11)
C8 0.0342(13) 0.0355(12) 0.0348(13) 0.0016(10) 0.0088(10) 0.0006(10)
C9 0.0346(12) 0.0333(11) 0.0320(12) -0.0011(10) 0.0076(9) -0.0010(10)
C10 0.0340(13) 0.0282(12) 0.0400(13) 0.0039(10) 0.0116(10) -0.0001(9)
C11 0.0452(14) 0.0366(12) 0.0339(13) 0.0036(10) 0.0148(10) 0.0030(11)
C12 0.0387(14) 0.0365(13) 0.0380(13) -0.0005(10) 0.0102(10) -0.0006(10)
C13 0.0429(14) 0.0368(13) 0.0438(14) -0.0024(11) 0.0150(11) 0.0003(11)
C14 0.0377(14) 0.0397(13) 0.0439(14) 0.0018(11) 0.0175(11) -0.0039(11)
C15 0.0604(17) 0.0526(16) 0.0479(16) 0.0146(13) 0.0197(13) 0.0015(13)

loop_
_atom_type_symbol
_atom_type_description
_atom_type_scat_dispersion_real
_atom_type_scat_dispersion_imag
_atom_type_scat_source
C C 0.0033 0.0016 'International Tables Vol C Tables 4.2.6.8 and 6.1.1.4'
H H 0.0000 0.0000 'International Tables Vol C Tables 4.2.6.8 and 6.1.1.4'
N N 0.0061 0.0033 'International Tables Vol C Tables 4.2.6.8 and 6.1.1.4'
O O 0.0106 0.0060 'International Tables Vol C Tables 4.2.6.8 and 6.1.1.4'
Br Br -0.2901 2.4595 'International Tables Vol C Tables 4.2.6.8 and 6.1.1.4'

loop_
_geom_angle_atom_site_label_1
_geom_angle_atom_site_label_2
_geom_angle_atom_site_label_3
_geom_angle
N1 O1 C12 109.96(16)
C14 O2 N1 107.16(16)
C7 O4 C6 122.14(18)
O1 N1 C10 103.60(16)
O1 N1 O2 102.83(15)
C10 N1 O2 104.90(16)
C2 C1 C6 118.7(3)
C2 C1 H1 120.7
C6 C1 H1 120.7
C1 C2 C3 120.4(2)
C1 C2 H2 119.8
C3 C2 H2 119.8
C4 C3 C2 120.6(3)
C4 C3 H3 119.7
C2 C3 H3 119.7
C3 C4 C5 121.0(2)
C3 C4 H4 119.5
C5 C4 H4 119.5
C4 C5 C6 116.8(2)
C4 C5 C9 125.5(2)
C6 C5 C9 117.8(2)
O4 C6 C1 116.4(2)
O4 C6 C5 121.0(2)
C1 C6 C5 122.6(2)
O3 C7 O4 117.4(2)
O3 C7 C8 124.9(2)
O4 C7 C8 117.7(2)
C9 C8 C7 121.0(2)
C9 C8 C14 122.2(2)
C7 C8 C14 116.8(2)
C8 C9 C5 120.3(2)
C8 C9 C10 119.7(2)
C5 C9 C10 119.97(19)
N1 C10 C9 110.31(17)
N1 C10 C11 105.19(18)
C9 C10 C11 115.51(19)
N1 C10 H10 108.5
C9 C10 H10 108.5
C11 C10 H10 108.5
C12 C11 C10 102.09(18)
C12 C11 H11A 111.4
C10 C11 H11A 111.4
C12 C11 H11B 111.4
C10 C11 H11B 111.4
H11A C11 H11B 109.2
O1 C12 C13 107.16(19)
O1 C12 C11 105.69(17)
C13 C12 C11 112.55(19)
O1 C12 H12 110.4
C13 C12 H12 110.4
C11 C12 H12 110.4
C12 C13 Br 111.71(16)
C12 C13 H13A 109.3
Br C13 H13A 109.3
C12 C13 H13B 109.3
Br C13 H13B 109.3
H13A C13 H13B 107.9
O2 C14 C8 108.15(18)
O2 C14 C15 113.0(2)
C8 C14 C15 113.5(2)
O2 C14 H14 107.3
C8 C14 H14 107.3
C15 C14 H14 107.3
C14 C15 H15A 109.5
C14 C15 H15B 109.5
H15A C15 H15B 109.5
C14 C15 H15C 109.5
H15A C15 H15C 109.5
H15B C15 H15C 109.5

loop_
_geom_bond_atom_site_label_1
_geom_bond_atom_site_label_2
_geom_bond_distance
Br C13 1.943(2)
O1 N1 1.397(2)
O1 C12 1.462(3)
O2 C14 1.436(3)
O2 N1 1.479(2)
O3 C7 1.204(3)
O4 C7 1.369(3)
O4 C6 1.381(3)
N1 C10 1.476(3)
C1 C2 1.374(4)
C1 C6 1.383(3)
C1 H1 0.9300
C2 C3 1.381(4)
C2 H2 0.9300
C3 C4 1.375(3)
C3 H3 0.9300
C4 C5 1.397(3)
C4 H4 0.9300
C5 C6 1.400(3)
C5 C9 1.449(3)
C7 C8 1.456(3)
C8 C9 1.348(3)
C8 C14 1.505(3)
C9 C10 1.510(3)
C10 C11 1.538(3)
C10 H10 0.9800
C11 C12 1.532(3)
C11 H11A 0.9700
C11 H11B 0.9700
C12 C13 1.509(3)
C12 H12 0.9800
C13 H13A 0.9700
C13 H13B 0.9700
C14 C15 1.509(4)
C14 H14 0.9800
C15 H15A 0.9600
C15 H15B 0.9600
C15 H15C 0.9600

loop_
_geom_torsion_atom_site_label_1
_geom_torsion_atom_site_label_2
_geom_torsion_atom_site_label_3
_geom_torsion_atom_site_label_4
_geom_torsion
C12 O1 N1 C10 -33.8(2)
C12 O1 N1 O2 75.25(19)
C14 O2 N1 O1 172.64(16)
C14 O2 N1 C10 -79.29(19)
C6 C1 C2 C3 -0.1(4)
C1 C2 C3 C4 0.7(4)
C2 C3 C4 C5 -0.3(4)
C3 C4 C5 C6 -0.7(4)
C3 C4 C5 C9 -180.0(2)
C7 O4 C6 C1 -178.6(2)
C7 O4 C6 C5 0.9(3)
C2 C1 C6 O4 178.5(2)
C2 C1 C6 C5 -1.0(4)
C4 C5 C6 O4 -178.1(2)
C9 C5 C6 O4 1.3(3)
C4 C5 C6 C1 1.4(4)
C9 C5 C6 C1 -179.3(2)
C6 O4 C7 O3 177.4(2)
C6 O4 C7 C8 -2.7(3)
O3 C7 C8 C9 -177.7(3)
O4 C7 C8 C9 2.4(4)
O3 C7 C8 C14 2.1(4)
O4 C7 C8 C14 -177.8(2)
C7 C8 C9 C5 -0.3(4)
C14 C8 C9 C5 180.0(2)
C7 C8 C9 C10 179.1(2)
C14 C8 C9 C10 -0.6(3)
C4 C5 C9 C8 177.8(2)
C6 C5 C9 C8 -1.5(3)
C4 C5 C9 C10 -1.7(4)
C6 C5 C9 C10 179.0(2)
O1 N1 C10 C9 162.18(17)
O2 N1 C10 C9 54.7(2)
O1 N1 C10 C11 37.0(2)
O2 N1 C10 C11 -70.51(19)
C8 C9 C10 N1 -17.7(3)
C5 C9 C10 N1 161.7(2)
C8 C9 C10 C11 101.3(3)
C5 C9 C10 C11 -79.2(3)
N1 C10 C11 C12 -26.1(2)
C9 C10 C11 C12 -147.99(19)
N1 O1 C12 C13 137.13(18)
N1 O1 C12 C11 16.9(2)
C10 C11 C12 O1 6.5(2)
C10 C11 C12 C13 -110.2(2)
O1 C12 C13 Br 63.7(2)
C11 C12 C13 Br 179.47(16)
N1 O2 C14 C8 58.8(2)
N1 O2 C14 C15 -67.6(2)
C9 C8 C14 O2 -20.1(3)
C7 C8 C14 O2 160.2(2)
C9 C8 C14 C15 106.1(3)
C7 C8 C14 C15 -73.6(3)
